data_1527217
loop_
_publ_author_name
'Chafik El Idrissi, B.'
'Malaman, B.'
'Venturini, G.'

_publ_section_title
;
 Crystal structures of R Fe6 Sn6 (R= Sc, Y, Gd-Tm, Lu) rare earths iron
 stannides
;
_journal_name_full 'Materials Research Bulletin'
_journal_page_first 1331
_journal_page_last 1338
_journal_volume 26
_journal_year 1991
_chemical_formula_sum 'Fe6 Sn6 Y'
_chemical_name_systematic 'Y Fe6 Sn6'
_space_group_IT_number 63
_symmetry_space_group_name_Hall '-C 2c 2'
_symmetry_space_group_name_H-M 'C m c m'
_cell_angle_alpha 90
_cell_angle_beta 90
_cell_angle_gamma 90
_cell_formula_units_Z 16
_cell_length_a 8.889
_cell_length_b 74.4
_cell_length_c 5.394
_cell_volume 3567.277
_citation_journal_id_ASTM MRBUAC
_cod_data_source_file ChafikElIdrissi_MRBUAC_1991_430.cif
_cod_data_source_block Fe6Sn6Y1
_cod_original_formula_sum 'Fe6 Sn6 Y1'
_cod_database_code 1527217

loop_
_symmetry_equiv_pos_as_xyz
x,y,z
-x,-y,z+1/2
x,-y,-z
-x,y,-z+1/2
-x,-y,-z
x,y,-z-1/2
-x,y,z
x,-y,z-1/2
x+1/2,y+1/2,z
-x+1/2,-y+1/2,z+1/2
x+1/2,-y+1/2,-z
-x+1/2,y+1/2,-z+1/2
-x+1/2,-y+1/2,-z
x+1/2,y+1/2,-z-1/2
-x+1/2,y+1/2,z
x+1/2,-y+1/2,z-1/2

loop_
_atom_site_label
_atom_site_type_symbol
_atom_site_fract_x
_atom_site_fract_y
_atom_site_fract_z
_atom_site_occupancy
_atom_site_U_iso_or_equiv
Sn7 Sn 0 0.1146 0.75 1 0.0
Sn10 Sn 0.5 0.1354 0.25 1 0.0
Fe5 Fe 0.232 0.0312 0.25 1 0.0
Y1 Y 0 0.0313 0.75 1 0.0
Fe7 Fe 0.232 0.1562 0.25 1 0.0
Sn18 Sn 0.162 0.0938 0.25 1 0.0
Sn3 Sn 0 0.0521 0.25 1 0.0
Sn1 Sn 0 0.0104 0.25 1 0.0
Fe6 Fe 0.232 0.0938 0.75 1 0.0
Fe3 Fe 0.232 0.1875 0 1 0.0
Fe8 Fe 0.232 0.2188 0.75 1 0.0
Sn20 Sn 0.162 0.2188 0.25 1 0.0
Sn17 Sn 0.338 0.0313 0.75 1 0.0
Sn8 Sn 0.5 0.1146 0.75 1 0.0
Sn14 Sn 0.5 0.1979 0.75 1 0.0
Sn16 Sn 0.5 0.2396 0.75 1 0.0
Y2 Y 0.5 0.0938 0.25 1 0.0
Fe1 Fe 0.232 0.0625 0 1 0.0
Fe2 Fe 0.232 0.125 0 1 0.0
Sn5 Sn 0 0.0729 0.75 1 0.0
Y3 Y 0.5 0.1562 0.75 1 0.0
Sn6 Sn 0.5 0.0729 0.75 1 0.0
Sn2 Sn 0.5 0.0104 0.25 1 0.0
Sn11 Sn 0 0.1771 0.25 1 0.0
Y4 Y 0.5 0.2177 0.25 1 0.0
Sn9 Sn 0 0.1354 0.25 1 0.0
Sn13 Sn 0 0.1979 0.75 1 0.0
Fe4 Fe 0.232 0 0 1 0.0
Sn12 Sn 0.5 0.1771 0.25 1 0.0
Sn15 Sn 0 0.2396 0.75 1 0.0
Sn4 Sn 0.5 0.0521 0.25 1 0.0
Sn19 Sn 0.162 0.1562 0.75 1 0.0
Fe9 Fe 0.25 0.25 0 1 0.0
